data_7103175
loop_
_publ_author_name
'Strohmann, Carsten'
'D\"aschlein, Christian'

_publ_section_title
;
 Bent phenyl groups in lithiosilanes--crystal structures and
 interpretation of this unanticipated feature.
;
_journal_issue 24
_journal_name_full 'Chemical communications (Cambridge, England)'
_journal_page_first 2791
_journal_page_last 2793
_journal_paper_doi 10.1039/b802211a
_journal_year 2008
_chemical_formula_sum 'C23 H48 Li N5 Si'
_chemical_formula_weight 429.69
_chemical_name_systematic
;
?
;
_space_group_IT_number 14
_symmetry_cell_setting monoclinic
_symmetry_space_group_name_Hall '-P 2ybc'
_symmetry_space_group_name_H-M 'P 1 21/c 1'
_atom_sites_solution_hydrogens geom
_atom_sites_solution_primary direct
_atom_sites_solution_secondary difmap
_audit_creation_date 2007-11-05T21:02:38-00:00
_audit_creation_method 'WinGX routine CIF_UPDATE'
_cell_angle_alpha 90
_cell_angle_beta 99.07(3)
_cell_angle_gamma 90
_cell_formula_units_Z 4
_cell_length_a 14.714(4)
_cell_length_b 9.9895(12)
_cell_length_c 19.355(4)
_cell_measurement_temperature 193(2)
_cell_volume 2809.4(10)
_computing_cell_refinement 'Cell in IPDS (Stoe & Cie, 1999)'
_computing_data_collection 'Expose in IPDS (Stoe & Cie, 1999)'
_computing_data_reduction 'Integrate in IPDS (Stoe & Cie, 1999)'
_computing_molecular_graphics 'Schakal99 (Keller, 1999)'
_computing_publication_material 'SHELXL-97 (Sheldrick, 1997)'
_computing_structure_refinement 'SHELXL-97 (Sheldrick, 1997)'
_computing_structure_solution 'SHELXS-97 (Sheldrick, 1997)'
_diffrn_ambient_temperature 193(2)
_diffrn_measured_fraction_theta_full 0.991
_diffrn_measured_fraction_theta_max 0.991
_diffrn_measurement_device_type 'Stoe IPDS'
_diffrn_measurement_method 'phi scans'
_diffrn_radiation_monochromator graphite
_diffrn_radiation_type MoK\a
_diffrn_radiation_wavelength 0.71073
_diffrn_reflns_av_R_equivalents 0.0471
_diffrn_reflns_av_unetI/netI 0.0295
_diffrn_reflns_limit_h_max 18
_diffrn_reflns_limit_h_min -18
_diffrn_reflns_limit_k_max 12
_diffrn_reflns_limit_k_min -12
_diffrn_reflns_limit_l_max 24
_diffrn_reflns_limit_l_min -24
_diffrn_reflns_number 28705
_diffrn_reflns_theta_full 27
_diffrn_reflns_theta_max 27
_diffrn_reflns_theta_min 2.3
_diffrn_standards_decay_% 0
_diffrn_standards_interval_count 0
_diffrn_standards_interval_time 0
_diffrn_standards_number 0
_exptl_absorpt_coefficient_mu 0.1
_exptl_absorpt_correction_T_max 0.8300
_exptl_absorpt_correction_T_min 0.4746
_exptl_absorpt_correction_type numerical
_exptl_absorpt_process_details 'FACEIT in IPDS (Stoe & Cie, 1999)'
_exptl_crystal_density_diffrn 1.016
_exptl_crystal_density_method 'not measured'
_exptl_crystal_F_000 952
_exptl_crystal_size_max 0.4
_exptl_crystal_size_mid 0.4
_exptl_crystal_size_min 0.2
_refine_diff_density_max 0.245
_refine_diff_density_min -0.287
_refine_diff_density_rms 0.035
_refine_ls_extinction_method none
_refine_ls_goodness_of_fit_ref 1.009
_refine_ls_hydrogen_treatment riding
_refine_ls_matrix_type full
_refine_ls_number_parameters 280
_refine_ls_number_reflns 6091
_refine_ls_number_restraints 0
_refine_ls_restrained_S_all 1.009
_refine_ls_R_factor_all 0.0539
_refine_ls_R_factor_gt 0.0422
_refine_ls_shift/su_max 0.001
_refine_ls_shift/su_mean 0
_refine_ls_structure_factor_coef Fsqd
_refine_ls_weighting_details 'calc w=1/[\s^2^(Fo^2^)+(0.0794P)^2^+0.2150P] where P=(Fo^2^+2Fc^2^)/3'
_refine_ls_weighting_scheme calc
_refine_ls_wR_factor_gt 0.1147
_refine_ls_wR_factor_ref 0.122
_reflns_number_gt 4745
_reflns_number_total 6091
_reflns_threshold_expression >2sigma(I)
_cod_data_source_file b802211a.txt
_cod_data_source_block vi290906
_cod_depositor_comments
;
The following automatic conversions were performed:
'_symmetry_cell_setting' value 'Monoclinic' changed to 'monoclinic'
according to '/home/saulius/struct/CIF-dictionaries/cif_core.dic'
dictionary named 'cif_core.dic' version 2.4.1 from 2010-06-29.

Automatic conversion script
Id: cif_fix_enum 1527 2010-12-29 10:47:43Z saulius 
;
_cod_original_sg_symbol_H-M P2(1)/c
_cod_database_code 7103175

loop_
_symmetry_equiv_pos_as_xyz
'x, y, z'
'-x, y+1/2, -z+1/2'
'-x, -y, -z'
'x, -y-1/2, z-1/2'

loop_
_atom_site_label
_atom_site_type_symbol
_atom_site_fract_x
_atom_site_fract_y
_atom_site_fract_z
_atom_site_U_iso_or_equiv
_atom_site_adp_type
_atom_site_occupancy
_atom_site_symmetry_multiplicity
_atom_site_calc_flag
_atom_site_refinement_flags
_atom_site_disorder_assembly
_atom_site_disorder_group
C1 C 0.69328(8) 0.17697(12) 0.60268(6) 0.0354(2) Uani 1 1 d . . .
C2 C 0.68900(9) 0.31661(12) 0.59687(7) 0.0390(3) Uani 1 1 d . . .
H2 H 0.7392 0.3684 0.6195 0.047 Uiso 1 1 calc R . .
C3 C 0.61325(10) 0.38213(14) 0.55888(7) 0.0466(3) Uani 1 1 d . . .
H3 H 0.6128 0.4771 0.5559 0.056 Uiso 1 1 calc R . .
C4 C 0.53893(10) 0.30978(16) 0.52566(8) 0.0501(3) Uani 1 1 d . . .
H4 H 0.4873 0.3544 0.5 0.06 Uiso 1 1 calc R . .
C5 C 0.54057(10) 0.17217(16) 0.53019(8) 0.0535(4) Uani 1 1 d . . .
H5 H 0.4899 0.1214 0.5075 0.064 Uiso 1 1 calc R . .
C6 C 0.61647(9) 0.10714(14) 0.56801(7) 0.0460(3) Uani 1 1 d . . .
H6 H 0.6162 0.0122 0.5704 0.055 Uiso 1 1 calc R . .
C7 C 0.80393(12) -0.19389(14) 0.65274(8) 0.0513(3) Uani 1 1 d . . .
H7A H 0.8226 -0.1797 0.7036 0.062 Uiso 1 1 calc R . .
H7B H 0.8527 -0.2473 0.6358 0.062 Uiso 1 1 calc R . .
C8 C 0.7151(2) -0.2731(2) 0.64099(12) 0.0962(8) Uani 1 1 d . . .
H8A H 0.6682 -0.2258 0.6624 0.144 Uiso 1 1 calc R . .
H8B H 0.7257 -0.3618 0.6623 0.144 Uiso 1 1 calc R . .
H8C H 0.6939 -0.2828 0.5907 0.144 Uiso 1 1 calc R . .
C9 C 0.80253(10) -0.07241(13) 0.54354(7) 0.0442(3) Uani 1 1 d . . .
H9A H 0.7868 0.0166 0.5224 0.053 Uiso 1 1 calc R . .
H9B H 0.7555 -0.1366 0.5214 0.053 Uiso 1 1 calc R . .
C10 C 0.89585(12) -0.11476(18) 0.52628(9) 0.0608(4) Uani 1 1 d . . .
H10A H 0.9433 -0.0529 0.5485 0.091 Uiso 1 1 calc R . .
H10B H 0.8941 -0.1129 0.4755 0.091 Uiso 1 1 calc R . .
H10C H 0.9101 -0.2057 0.5437 0.091 Uiso 1 1 calc R . .
C11 C 0.90940(10) 0.24389(14) 0.59678(7) 0.0456(3) Uani 1 1 d . . .
H11A H 0.856 0.2341 0.559 0.055 Uiso 1 1 calc R . .
H11B H 0.9597 0.1873 0.5844 0.055 Uiso 1 1 calc R . .
C12 C 0.94076(13) 0.38955(18) 0.59940(10) 0.0672(5) Uani 1 1 d . . .
H12A H 0.8906 0.4471 0.6097 0.101 Uiso 1 1 calc R . .
H12B H 0.9575 0.4148 0.5541 0.101 Uiso 1 1 calc R . .
H12C H 0.9943 0.4003 0.6361 0.101 Uiso 1 1 calc R . .
C13 C 0.96172(9) 0.18359(13) 0.71870(7) 0.0430(3) Uani 1 1 d . . .
H13A H 0.9376 0.1666 0.7628 0.052 Uiso 1 1 calc R . .
H13B H 0.9939 0.2709 0.7236 0.052 Uiso 1 1 calc R . .
C14 C 1.03181(10) 0.07499(15) 0.70989(9) 0.0541(4) Uani 1 1 d . . .
H14A H 1.0012 -0.0124 0.7055 0.081 Uiso 1 1 calc R . .
H14B H 1.0805 0.0746 0.7508 0.081 Uiso 1 1 calc R . .
H14C H 1.0588 0.093 0.6677 0.081 Uiso 1 1 calc R . .
C15 C 0.77435(16) -0.20638(18) 0.84347(10) 0.0717(5) Uani 1 1 d . . .
H15A H 0.7601 -0.2799 0.8736 0.107 Uiso 1 1 calc R . .
H15B H 0.8411 -0.1925 0.85 0.107 Uiso 1 1 calc R . .
H15C H 0.7521 -0.2289 0.7944 0.107 Uiso 1 1 calc R . .
C16 C 0.76456(17) -0.0531(2) 0.93572(9) 0.0745(5) Uani 1 1 d . . .
H16A H 0.7507 -0.1278 0.9652 0.112 Uiso 1 1 calc R . .
H16B H 0.7353 0.0286 0.9496 0.112 Uiso 1 1 calc R . .
H16C H 0.8313 -0.0399 0.9414 0.112 Uiso 1 1 calc R . .
C17 C 0.62816(13) -0.10457(17) 0.85003(10) 0.0653(5) Uani 1 1 d . . .
H17A H 0.6121 -0.1689 0.8851 0.078 Uiso 1 1 calc R . .
H17B H 0.6095 -0.1444 0.8031 0.078 Uiso 1 1 calc R . .
C18 C 0.57547(12) 0.02359(18) 0.85485(10) 0.0627(4) Uani 1 1 d . . .
H18A H 0.5088 0.0037 0.8484 0.075 Uiso 1 1 calc R . .
H18B H 0.5933 0.0631 0.902 0.075 Uiso 1 1 calc R . .
C19 C 0.53126(12) 0.0990(2) 0.73503(10) 0.0683(5) Uani 1 1 d . . .
H19A H 0.4675 0.1125 0.7423 0.103 Uiso 1 1 calc R . .
H19B H 0.5387 0.0074 0.7187 0.103 Uiso 1 1 calc R . .
H19C H 0.5461 0.1626 0.6999 0.103 Uiso 1 1 calc R . .
C20 C 0.58695(11) 0.25900(16) 0.82601(10) 0.0581(4) Uani 1 1 d . . .
H20A H 0.5336 0.2665 0.8512 0.07 Uiso 1 1 calc R . .
H20B H 0.5762 0.3199 0.7852 0.07 Uiso 1 1 calc R . .
C21 C 0.67350(12) 0.30201(16) 0.87417(9) 0.0577(4) Uani 1 1 d . . .
H21A H 0.6687 0.3981 0.8856 0.069 Uiso 1 1 calc R . .
H21B H 0.679 0.2506 0.9184 0.069 Uiso 1 1 calc R . .
C22 C 0.75893(13) 0.37437(15) 0.78392(9) 0.0579(4) Uani 1 1 d . . .
H22A H 0.7052 0.3594 0.7478 0.087 Uiso 1 1 calc R . .
H22B H 0.8153 0.3599 0.7639 0.087 Uiso 1 1 calc R . .
H22C H 0.7579 0.4664 0.8013 0.087 Uiso 1 1 calc R . .
C23 C 0.84046(14) 0.2997(2) 0.89343(9) 0.0744(5) Uani 1 1 d . . .
H23A H 0.8947 0.2859 0.8707 0.112 Uiso 1 1 calc R . .
H23B H 0.8413 0.2353 0.9317 0.112 Uiso 1 1 calc R . .
H23C H 0.8414 0.3909 0.9122 0.112 Uiso 1 1 calc R . .
Li Li 0.73637(15) 0.0871(2) 0.79281(11) 0.0393(4) Uani 1 1 d . . .
N1 N 0.79753(8) -0.06517(10) 0.61803(5) 0.0384(2) Uani 1 1 d . . .
N2 N 0.88360(7) 0.19399(11) 0.66176(5) 0.0373(2) Uani 1 1 d . . .
N3 N 0.72906(10) -0.08327(12) 0.86204(7) 0.0525(3) Uani 1 1 d . . .
N4 N 0.59371(8) 0.12094(13) 0.80151(6) 0.0484(3) Uani 1 1 d . . .
N5 N 0.75642(9) 0.28044(12) 0.84197(6) 0.0481(3) Uani 1 1 d . . .
Si Si 0.78797(2) 0.08461(3) 0.665829(16) 0.03246(10) Uani 1 1 d . . .

loop_
_atom_site_aniso_label
_atom_site_aniso_U_11
_atom_site_aniso_U_22
_atom_site_aniso_U_33
_atom_site_aniso_U_23
_atom_site_aniso_U_13
_atom_site_aniso_U_12
C1 0.0377(6) 0.0400(6) 0.0284(5) -0.0015(4) 0.0051(4) 0.0029(5)
C2 0.0425(6) 0.0397(6) 0.0356(6) 0.0005(5) 0.0087(5) 0.0043(5)
C3 0.0517(7) 0.0438(7) 0.0461(7) 0.0061(6) 0.0134(6) 0.0129(6)
C4 0.0445(7) 0.0612(9) 0.0433(7) 0.0064(6) 0.0034(6) 0.0172(6)
C5 0.0450(7) 0.0601(9) 0.0506(8) -0.0056(6) -0.0078(6) 0.0052(6)
C6 0.0447(7) 0.0432(7) 0.0462(7) -0.0021(5) -0.0049(6) 0.0020(5)
C7 0.0715(9) 0.0386(7) 0.0450(7) 0.0024(6) 0.0127(7) 0.0089(6)
C8 0.145(2) 0.0716(12) 0.0674(12) 0.0059(10) 0.0036(13) -0.0534(14)
C9 0.0574(8) 0.0439(7) 0.0313(6) -0.0057(5) 0.0069(5) 0.0032(6)
C10 0.0695(10) 0.0632(9) 0.0539(9) -0.0092(7) 0.0227(8) 0.0064(8)
C11 0.0446(7) 0.0540(8) 0.0401(7) 0.0028(6) 0.0120(6) -0.0020(6)
C12 0.0662(10) 0.0635(10) 0.0723(11) 0.0145(8) 0.0121(9) -0.0161(8)
C13 0.0401(6) 0.0452(7) 0.0413(7) -0.0055(5) -0.0005(5) 0.0000(5)
C14 0.0474(8) 0.0511(8) 0.0609(9) 0.0001(7) -0.0010(7) 0.0070(6)
C15 0.1063(15) 0.0550(9) 0.0591(10) 0.0112(8) 0.0301(10) 0.0205(9)
C16 0.1101(16) 0.0716(11) 0.0428(8) 0.0082(8) 0.0147(9) 0.0192(10)
C17 0.0801(12) 0.0518(9) 0.0713(11) 0.0090(8) 0.0343(9) -0.0099(8)
C18 0.0611(9) 0.0632(9) 0.0711(10) 0.0116(8) 0.0332(8) -0.0052(8)
C19 0.0489(8) 0.0842(12) 0.0701(11) 0.0003(9) 0.0040(8) -0.0060(8)
C20 0.0589(9) 0.0557(9) 0.0654(10) 0.0035(7) 0.0272(8) 0.0108(7)
C21 0.0779(10) 0.0508(8) 0.0514(8) -0.0092(6) 0.0313(8) -0.0013(7)
C22 0.0791(11) 0.0452(7) 0.0548(9) -0.0062(6) 0.0273(8) -0.0115(7)
C23 0.0802(12) 0.0936(14) 0.0481(9) -0.0231(9) 0.0065(8) -0.0216(10)
Li 0.0453(11) 0.0409(10) 0.0330(10) -0.0004(8) 0.0100(8) -0.0021(9)
N1 0.0499(6) 0.0361(5) 0.0289(5) -0.0005(4) 0.0049(4) 0.0034(4)
N2 0.0376(5) 0.0432(5) 0.0305(5) -0.0014(4) 0.0041(4) -0.0002(4)
N3 0.0691(8) 0.0486(6) 0.0432(6) 0.0087(5) 0.0196(6) 0.0071(6)
N4 0.0460(6) 0.0517(6) 0.0500(7) 0.0047(5) 0.0151(5) -0.0020(5)
N5 0.0606(7) 0.0494(6) 0.0369(6) -0.0104(5) 0.0160(5) -0.0101(5)
Si 0.03604(17) 0.03561(17) 0.02564(16) -0.00066(11) 0.00466(12) 0.00168(12)

loop_
_atom_type_symbol
_atom_type_description
_atom_type_scat_dispersion_real
_atom_type_scat_dispersion_imag
_atom_type_scat_source
C C 0.0033 0.0016 'International Tables Vol C Tables 4.2.6.8 and 6.1.1.4'
H H 0 0 'International Tables Vol C Tables 4.2.6.8 and 6.1.1.4'
N N 0.0061 0.0033 'International Tables Vol C Tables 4.2.6.8 and 6.1.1.4'
Si Si 0.0817 0.0704 'International Tables Vol C Tables 4.2.6.8 and 6.1.1.4'
Li Li -0.0003 0.0001 'International Tables Vol C Tables 4.2.6.8 and 6.1.1.4'

loop_
_geom_angle_atom_site_label_1
_geom_angle_atom_site_label_2
_geom_angle_atom_site_label_3
_geom_angle
_geom_angle_site_symmetry_1
_geom_angle_site_symmetry_3
_geom_angle_publ_flag
C2 C1 C6 115.70(11) . . ?
C2 C1 Si 122.97(9) . . ?
C6 C1 Si 120.61(10) . . ?
C3 C2 C1 122.07(12) . . ?
C4 C3 C2 120.45(13) . . ?
C5 C4 C3 119.19(12) . . ?
C4 C5 C6 120.16(14) . . ?
C5 C6 C1 122.43(13) . . ?
N1 C7 C8 113.78(15) . . ?
N1 C9 C10 114.75(12) . . ?
N2 C11 C12 114.59(13) . . ?
N2 C13 C14 115.50(11) . . ?
N3 C17 C18 112.39(14) . . ?
N4 C18 C17 111.40(13) . . ?
N4 C20 C21 111.83(13) . . ?
N5 C21 C20 111.73(13) . . ?
N5 Li N4 83.81(9) . . ?
N5 Li N3 116.46(11) . . ?
N4 Li N3 86.06(9) . . ?
N5 Li Si 111.98(9) . . ?
N4 Li Si 119.46(10) . . ?
N3 Li Si 127.17(10) . . ?
C7 N1 C9 113.93(11) . . ?
C7 N1 Si 120.75(9) . . ?
C9 N1 Si 125.29(8) . . ?
C11 N2 C13 113.14(11) . . ?
C11 N2 Si 124.00(9) . . ?
C13 N2 Si 116.85(9) . . ?
C15 N3 C16 107.65(14) . . ?
C15 N3 C17 108.86(15) . . ?
C16 N3 C17 112.06(15) . . ?
C15 N3 Li 115.78(11) . . ?
C16 N3 Li 113.05(12) . . ?
C17 N3 Li 99.27(11) . . ?
C20 N4 C18 111.40(13) . . ?
C20 N4 C19 110.91(13) . . ?
C18 N4 C19 110.86(14) . . ?
C20 N4 Li 106.78(11) . . ?
C18 N4 Li 103.78(11) . . ?
C19 N4 Li 112.86(12) . . ?
C22 N5 C21 110.68(13) . . ?
C22 N5 C23 108.29(14) . . ?
C21 N5 C23 111.00(13) . . ?
C22 N5 Li 104.66(10) . . ?
C21 N5 Li 104.70(11) . . ?
C23 N5 Li 117.28(13) . . ?
N1 Si N2 111.30(6) . . ?
N1 Si C1 100.41(5) . . ?
N2 Si C1 99.98(5) . . ?
N1 Si Li 122.81(6) . . ?
N2 Si Li 111.82(6) . . ?
C1 Si Li 107.11(6) . . ?

loop_
_geom_bond_atom_site_label_1
_geom_bond_atom_site_label_2
_geom_bond_distance
_geom_bond_site_symmetry_2
_geom_bond_publ_flag
C1 C2 1.4000(17) . ?
C1 C6 1.4054(18) . ?
C1 Si 1.9364(13) . ?
C2 C3 1.3974(18) . ?
C3 C4 1.382(2) . ?
C4 C5 1.377(2) . ?
C5 C6 1.3956(19) . ?
C7 N1 1.4470(17) . ?
C7 C8 1.514(3) . ?
C9 N1 1.4570(16) . ?
C9 C10 1.523(2) . ?
C11 N2 1.4577(17) . ?
C11 C12 1.525(2) . ?
C13 N2 1.4654(16) . ?
C13 C14 1.5248(19) . ?
C15 N3 1.470(2) . ?
C16 N3 1.471(2) . ?
C17 N3 1.481(2) . ?
C17 C18 1.507(3) . ?
C18 N4 1.473(2) . ?
C19 N4 1.475(2) . ?
C20 N4 1.467(2) . ?
C20 C21 1.517(3) . ?
C21 N5 1.471(2) . ?
C22 N5 1.469(2) . ?
C23 N5 1.473(2) . ?
Li N5 2.153(2) . ?
Li N4 2.159(3) . ?
Li N3 2.179(2) . ?
Li Si 2.684(2) . ?
N1 Si 1.7764(11) . ?
N2 Si 1.7930(11) . ?
